data_4311901
loop_
_publ_author_name
'Yongjun Tang'
'Ana M. Felix'
'Lev N. Zakharov'
'Arnold L. Rheingold'
'Richard A. Kemp'

_publ_section_title
;
 Syntheses and Structural Characterization of a Monomeric Tin(II) Diamide
 and a Novel Chlorotin(II) Amide Trimer
;
_journal_name_full 'Inorganic Chemistry'
_journal_page_first 7239
_journal_page_last 7242
_journal_paper_doi 10.1021/ic049154w
_journal_volume 43
_journal_year 2004
_chemical_formula_sum 'C24 H40 N2 Si2 Sn'
_chemical_formula_weight 531.45
_chemical_name_systematic
; 
 ? 
;
_space_group_IT_number 2
_symmetry_cell_setting triclinic
_symmetry_space_group_name_Hall '-P 1'
_symmetry_space_group_name_H-M 'P -1'
_atom_sites_solution_hydrogens geom
_atom_sites_solution_primary direct
_atom_sites_solution_secondary difmap
_audit_creation_method SHELXL-97
_cell_angle_alpha 100.2770(10)
_cell_angle_beta 95.159(2)
_cell_angle_gamma 90.1720(10)
_cell_formula_units_Z 4
_cell_length_a 11.4745(9)
_cell_length_b 14.5719(12)
_cell_length_c 17.1003(13)
_cell_measurement_reflns_used 6019
_cell_measurement_temperature 213(2)
_cell_measurement_theta_max 27.99
_cell_measurement_theta_min 2.25
_cell_volume 2801.5(4)
_computing_cell_refinement 'Bruker SMART'
_computing_data_collection 'Bruker SMART'
_computing_data_reduction 'Bruker SAINT'
_computing_molecular_graphics 'Bruker SHELXTL'
_computing_publication_material 'Bruker SHELXTL'
_computing_structure_refinement 'SHELXL-97 (Sheldrick, 1997)'
_computing_structure_solution 'SHELXS-97 (Sheldrick, 1990)'
_diffrn_ambient_temperature 213(2)
_diffrn_measured_fraction_theta_full 0.921
_diffrn_measured_fraction_theta_max 0.921
_diffrn_measurement_device_type 'CCD area detector'
_diffrn_measurement_method 'phi and omega scans'
_diffrn_radiation_monochromator graphite
_diffrn_radiation_source 'fine-focus sealed tube'
_diffrn_radiation_type MoK\a
_diffrn_radiation_wavelength 0.71073
_diffrn_reflns_av_R_equivalents 0.0260
_diffrn_reflns_av_sigmaI/netI 0.0429
_diffrn_reflns_limit_h_max 14
_diffrn_reflns_limit_h_min -14
_diffrn_reflns_limit_k_max 19
_diffrn_reflns_limit_k_min -18
_diffrn_reflns_limit_l_max 22
_diffrn_reflns_limit_l_min -22
_diffrn_reflns_number 20360
_diffrn_reflns_theta_full 28.12
_diffrn_reflns_theta_max 28.12
_diffrn_reflns_theta_min 1.42
_exptl_absorpt_coefficient_mu 1.009
_exptl_absorpt_correction_T_max 1.000
_exptl_absorpt_correction_T_min 0.729
_exptl_absorpt_correction_type multi-scan
_exptl_absorpt_process_details SADABS
_exptl_crystal_colour Yellow
_exptl_crystal_density_diffrn 1.260
_exptl_crystal_density_meas 0
_exptl_crystal_density_method 'not measured'
_exptl_crystal_description Block
_exptl_crystal_F_000 1104
_exptl_crystal_size_max 0.40
_exptl_crystal_size_mid 0.35
_exptl_crystal_size_min 0.20
_refine_diff_density_max 0.981
_refine_diff_density_min -1.254
_refine_diff_density_rms 0.081
_refine_ls_extinction_method none
_refine_ls_goodness_of_fit_ref 1.021
_refine_ls_hydrogen_treatment mixed
_refine_ls_matrix_type full
_refine_ls_number_parameters 523
_refine_ls_number_reflns 12594
_refine_ls_number_restraints 0
_refine_ls_restrained_S_all 1.021
_refine_ls_R_factor_all 0.0580
_refine_ls_R_factor_gt 0.0458
_refine_ls_shift/su_max 0.001
_refine_ls_shift/su_mean 0.000
_refine_ls_structure_factor_coef Fsqd
_refine_ls_weighting_details 'calc w=1/[\s^2^(Fo^2^)+(0.0617P)^2^+1.8052P] where P=(Fo^2^+2Fc^2^)/3'
_refine_ls_weighting_scheme calc
_refine_ls_wR_factor_gt 0.1166
_refine_ls_wR_factor_ref 0.1250
_reflns_number_gt 10119
_reflns_number_total 12594
_reflns_threshold_expression >2sigma(I)
_cod_data_source_file ic049154wsi20040903_031638_1.cif
_cod_data_source_block Compound_1
_cod_depositor_comments
;
The following automatic conversions were performed:
'_symmetry_cell_setting' value 'Triclinic' changed to 'triclinic'
according to '/home/saulius/struct/CIF-dictionaries/cif_core.dic'
dictionary named 'cif_core.dic' version 2.4.1 from
2010-06-29.

'_exptl_absorpt_correction_type' value 'Multi-scan' changed
to 'multi-scan' according to
'/home/saulius/struct/CIF-dictionaries/cif_core.dic' dictionary named
'cif_core.dic' version 2.4.1 from 2010-06-29.

Automatic conversion script
Id: cif_fix_enum 1527 2010-12-29 10:47:43Z saulius 
;
_cod_database_code 4311901

loop_
_symmetry_equiv_pos_as_xyz
'x, y, z'
'-x, -y, -z'

loop_
_atom_site_label
_atom_site_type_symbol
_atom_site_fract_x
_atom_site_fract_y
_atom_site_fract_z
_atom_site_U_iso_or_equiv
_atom_site_adp_type
_atom_site_occupancy
_atom_site_symmetry_multiplicity
_atom_site_calc_flag
_atom_site_refinement_flags
_atom_site_disorder_assembly
_atom_site_disorder_group
Sn1 Sn 1.02425(2) 0.893518(19) 0.360160(13) 0.05264(9) Uani 1 1 d . . .
Si1 Si 0.77369(8) 0.81016(7) 0.38459(6) 0.0473(2) Uani 1 1 d . . .
Si2 Si 1.26503(9) 0.93592(8) 0.29051(6) 0.0594(3) Uani 1 1 d . . .
N1 N 0.8794(2) 0.80977(17) 0.31745(15) 0.0395(5) Uani 1 1 d . . .
N2 N 1.1252(2) 0.88701(19) 0.26566(15) 0.0450(6) Uani 1 1 d . . .
C1 C 0.8659(3) 0.7442(2) 0.24337(17) 0.0365(6) Uani 1 1 d . . .
C2 C 0.7998(3) 0.7665(2) 0.17702(19) 0.0423(7) Uani 1 1 d . . .
C3 C 0.7892(3) 0.7013(2) 0.10659(19) 0.0471(7) Uani 1 1 d . . .
H3A H 0.7460 0.7169 0.0616 0.056 Uiso 1 1 calc R . .
C4 C 0.8395(3) 0.6147(2) 0.10024(19) 0.0471(8) Uani 1 1 d . . .
C5 C 0.9024(3) 0.5937(2) 0.1670(2) 0.0460(7) Uani 1 1 d . . .
H5A H 0.9368 0.5348 0.1639 0.055 Uiso 1 1 calc R . .
C6 C 0.9167(3) 0.6564(2) 0.23851(18) 0.0402(6) Uani 1 1 d . . .
C7 C 0.7404(3) 0.8581(3) 0.1800(2) 0.0584(9) Uani 1 1 d . . .
H7A H 0.6992 0.8605 0.1284 0.088 Uiso 1 1 calc R . .
H7B H 0.7984 0.9083 0.1935 0.088 Uiso 1 1 calc R . .
H7C H 0.6850 0.8648 0.2202 0.088 Uiso 1 1 calc R . .
C8 C 0.8282(4) 0.5465(3) 0.0218(2) 0.0687(11) Uani 1 1 d . . .
H8A H 0.8685 0.4897 0.0284 0.103 Uiso 1 1 calc R . .
H8B H 0.8627 0.5741 -0.0186 0.103 Uiso 1 1 calc R . .
H8C H 0.7461 0.5322 0.0052 0.103 Uiso 1 1 calc R . .
C9 C 0.9844(4) 0.6287(3) 0.3102(2) 0.0586(9) Uani 1 1 d . . .
H9A H 1.0129 0.5659 0.2958 0.088 Uiso 1 1 calc R . .
H9B H 0.9337 0.6308 0.3529 0.088 Uiso 1 1 calc R . .
H9C H 1.0502 0.6715 0.3280 0.088 Uiso 1 1 calc R . .
C10 C 0.7212(5) 0.9298(3) 0.4152(3) 0.0832(14) Uani 1 1 d . . .
H10A H 0.6871 0.9528 0.3686 0.125 Uiso 1 1 calc R . .
H10B H 0.7864 0.9701 0.4405 0.125 Uiso 1 1 calc R . .
H10C H 0.6626 0.9292 0.4526 0.125 Uiso 1 1 calc R . .
C11 C 0.8368(5) 0.7733(4) 0.4780(3) 0.0932(17) Uani 1 1 d . . .
H11A H 0.8660 0.7105 0.4656 0.140 Uiso 1 1 calc R . .
H11B H 0.7767 0.7746 0.5146 0.140 Uiso 1 1 calc R . .
H11C H 0.9005 0.8156 0.5026 0.140 Uiso 1 1 calc R . .
C12 C 0.6519(5) 0.7300(4) 0.3408(3) 0.116(3) Uani 1 1 d . . .
H12A H 0.6178 0.7481 0.2919 0.175 Uiso 1 1 calc R . .
H12B H 0.5929 0.7326 0.3783 0.175 Uiso 1 1 calc R . .
H12C H 0.6806 0.6669 0.3290 0.175 Uiso 1 1 calc R . .
C13 C 1.0833(3) 0.8609(2) 0.18323(18) 0.0404(7) Uani 1 1 d . . .
C14 C 1.0180(3) 0.9235(2) 0.1446(2) 0.0514(8) Uani 1 1 d . . .
C15 C 0.9784(4) 0.8968(3) 0.0647(2) 0.0614(10) Uani 1 1 d . . .
H15A H 0.9356 0.9393 0.0387 0.074 Uiso 1 1 calc R . .
C16 C 0.9998(3) 0.8098(3) 0.0221(2) 0.0580(9) Uani 1 1 d . . .
C17 C 1.0671(3) 0.7507(3) 0.0602(2) 0.0526(9) Uani 1 1 d . . .
H17A H 1.0849 0.6922 0.0313 0.063 Uiso 1 1 calc R . .
C18 C 1.1097(3) 0.7740(2) 0.13965(19) 0.0422(7) Uani 1 1 d . . .
C19 C 0.9901(5) 1.0193(3) 0.1881(3) 0.0777(13) Uani 1 1 d . . .
H19A H 0.9446 1.0524 0.1518 0.117 Uiso 1 1 calc R . .
H19B H 1.0623 1.0537 0.2081 0.117 Uiso 1 1 calc R . .
H19C H 0.9453 1.0132 0.2325 0.117 Uiso 1 1 calc R . .
C20 C 0.9486(5) 0.7808(4) -0.0633(2) 0.0905(16) Uani 1 1 d . . .
H20A H 0.9724 0.7179 -0.0837 0.136 Uiso 1 1 calc R . .
H20B H 0.9765 0.8232 -0.0955 0.136 Uiso 1 1 calc R . .
H20C H 0.8638 0.7825 -0.0654 0.136 Uiso 1 1 calc R . .
C21 C 1.1829(3) 0.7052(2) 0.1772(2) 0.0544(9) Uani 1 1 d . . .
H21A H 1.1915 0.6494 0.1379 0.082 Uiso 1 1 calc R . .
H21B H 1.1449 0.6891 0.2215 0.082 Uiso 1 1 calc R . .
H21C H 1.2595 0.7328 0.1965 0.082 Uiso 1 1 calc R . .
C22 C 1.3453(5) 0.8749(5) 0.3638(4) 0.114(2) Uani 1 1 d . . .
H22A H 1.3505 0.8093 0.3410 0.170 Uiso 1 1 calc R . .
H22B H 1.3042 0.8814 0.4116 0.170 Uiso 1 1 calc R . .
H22C H 1.4235 0.9018 0.3773 0.170 Uiso 1 1 calc R . .
C23 C 1.2594(5) 1.0607(3) 0.3394(3) 0.0923(17) Uani 1 1 d . . .
H23A H 1.2179 1.0959 0.3029 0.138 Uiso 1 1 calc R . .
H23B H 1.3384 1.0859 0.3534 0.138 Uiso 1 1 calc R . .
H23C H 1.2189 1.0653 0.3873 0.138 Uiso 1 1 calc R . .
C24 C 1.3423(4) 0.9304(4) 0.2000(3) 0.0898(18) Uani 1 1 d . . .
H24A H 1.3463 0.8660 0.1735 0.135 Uiso 1 1 calc R . .
H24B H 1.4209 0.9562 0.2146 0.135 Uiso 1 1 calc R . .
H24C H 1.3004 0.9662 0.1642 0.135 Uiso 1 1 calc R . .
Sn1' Sn 0.57403(2) 0.38836(2) 0.367008(14) 0.06134(10) Uani 1 1 d . . .
Si1' Si 0.31815(9) 0.44077(8) 0.29876(6) 0.0558(3) Uani 1 1 d . . .
Si2' Si 0.83166(9) 0.30307(7) 0.38560(6) 0.0524(2) Uani 1 1 d . . .
N1' N 0.4492(2) 0.38906(18) 0.27292(14) 0.0418(6) Uani 1 1 d . . .
N2' N 0.7058(2) 0.30614(18) 0.32092(15) 0.0424(6) Uani 1 1 d . . .
C1' C 0.4681(3) 0.3657(2) 0.19002(17) 0.0394(6) Uani 1 1 d . . .
C2' C 0.5246(3) 0.4299(2) 0.1538(2) 0.0482(8) Uani 1 1 d . . .
C3' C 0.5423(3) 0.4061(3) 0.0733(2) 0.0579(9) Uani 1 1 d . . .
H3'A H 0.5794 0.4496 0.0488 0.070 Uiso 1 1 calc R . .
C4' C 0.5075(3) 0.3210(3) 0.0285(2) 0.0572(10) Uani 1 1 d . . .
C5' C 0.4500(3) 0.2596(3) 0.0650(2) 0.0514(8) Uani 1 1 d . . .
H5'A H 0.4245 0.2016 0.0347 0.062 Uiso 1 1 calc R . .
C6' C 0.4284(3) 0.2801(2) 0.14487(18) 0.0418(7) Uani 1 1 d . . .
C7' C 0.5653(4) 0.5240(3) 0.1999(3) 0.0692(11) Uani 1 1 d . . .
H7'A H 0.6021 0.5586 0.1649 0.104 Uiso 1 1 calc R . .
H7'B H 0.6214 0.5159 0.2440 0.104 Uiso 1 1 calc R . .
H7'C H 0.4988 0.5581 0.2204 0.104 Uiso 1 1 calc R . .
C8' C 0.5357(4) 0.2947(4) -0.0571(2) 0.0894(17) Uani 1 1 d . . .
H8'A H 0.5760 0.3465 -0.0723 0.134 Uiso 1 1 calc R . .
H8'B H 0.4637 0.2800 -0.0915 0.134 Uiso 1 1 calc R . .
H8'C H 0.5854 0.2406 -0.0624 0.134 Uiso 1 1 calc R . .
C9' C 0.3641(3) 0.2106(3) 0.1804(2) 0.0560(9) Uani 1 1 d . . .
H9'A H 0.3439 0.1559 0.1399 0.084 Uiso 1 1 calc R . .
H9'B H 0.2932 0.2381 0.2003 0.084 Uiso 1 1 calc R . .
H9'C H 0.4135 0.1926 0.2240 0.084 Uiso 1 1 calc R . .
C10' C 0.2563(6) 0.3785(5) 0.3717(4) 0.121(2) Uani 1 1 d . . .
H10D H 0.2430 0.3133 0.3481 0.182 Uiso 1 1 calc R . .
H10E H 0.1827 0.4063 0.3862 0.182 Uiso 1 1 calc R . .
H10F H 0.3108 0.3835 0.4191 0.182 Uiso 1 1 calc R . .
C11' C 0.2172(4) 0.4389(4) 0.2082(3) 0.0909(17) Uani 1 1 d . . .
H11D H 0.2046 0.3751 0.1804 0.136 Uiso 1 1 calc R . .
H11E H 0.2509 0.4756 0.1735 0.136 Uiso 1 1 calc R . .
H11F H 0.1431 0.4651 0.2231 0.136 Uiso 1 1 calc R . .
C12' C 0.3398(5) 0.5641(4) 0.3501(3) 0.0988(18) Uani 1 1 d . . .
H12D H 0.3723 0.6003 0.3146 0.148 Uiso 1 1 calc R . .
H12E H 0.3933 0.5668 0.3978 0.148 Uiso 1 1 calc R . .
H12F H 0.2652 0.5895 0.3648 0.148 Uiso 1 1 calc R . .
C13' C 0.6972(3) 0.2430(2) 0.24568(17) 0.0374(6) Uani 1 1 d . . .
C14' C 0.7460(3) 0.2673(2) 0.18038(19) 0.0418(7) Uani 1 1 d . . .
C15' C 0.7383(3) 0.2035(2) 0.10898(18) 0.0473(8) Uani 1 1 d . . .
H15B H 0.7705 0.2198 0.0646 0.057 Uiso 1 1 calc R . .
C16' C 0.6851(3) 0.1172(2) 0.1013(2) 0.0484(8) Uani 1 1 d . . .
C17' C 0.6394(3) 0.0943(2) 0.1667(2) 0.0493(8) Uani 1 1 d . . .
H17B H 0.6034 0.0354 0.1624 0.059 Uiso 1 1 calc R . .
C18' C 0.6446(3) 0.1556(2) 0.23934(18) 0.0407(6) Uani 1 1 d . . .
C19' C 0.8077(3) 0.3593(3) 0.1850(2) 0.0569(9) Uani 1 1 d . . .
H19D H 0.8351 0.3628 0.1335 0.085 Uiso 1 1 calc R . .
H19E H 0.8740 0.3649 0.2251 0.085 Uiso 1 1 calc R . .
H19F H 0.7541 0.4095 0.1992 0.085 Uiso 1 1 calc R . .
C20' C 0.6767(4) 0.0502(3) 0.0223(2) 0.0732(12) Uani 1 1 d . . .
H20D H 0.6366 -0.0068 0.0276 0.110 Uiso 1 1 calc R . .
H20E H 0.7548 0.0357 0.0068 0.110 Uiso 1 1 calc R . .
H20F H 0.6334 0.0787 -0.0182 0.110 Uiso 1 1 calc R . .
C21' C 0.5939(4) 0.1265(3) 0.3096(2) 0.0619(10) Uani 1 1 d . . .
H21D H 0.5611 0.0638 0.2940 0.093 Uiso 1 1 calc R . .
H21E H 0.5328 0.1692 0.3271 0.093 Uiso 1 1 calc R . .
H21F H 0.6550 0.1279 0.3528 0.093 Uiso 1 1 calc R . .
C22' C 0.7998(5) 0.2554(4) 0.4760(3) 0.0906(16) Uani 1 1 d . . .
H22D H 0.7427 0.2941 0.5041 0.136 Uiso 1 1 calc R . .
H22E H 0.8713 0.2552 0.5108 0.136 Uiso 1 1 calc R . .
H22F H 0.7688 0.1922 0.4599 0.136 Uiso 1 1 calc R . .
C23' C 0.8920(5) 0.4219(4) 0.4221(4) 0.1022(19) Uani 1 1 d . . .
H23D H 0.9100 0.4499 0.3771 0.153 Uiso 1 1 calc R . .
H23E H 0.9628 0.4190 0.4571 0.153 Uiso 1 1 calc R . .
H23F H 0.8348 0.4593 0.4513 0.153 Uiso 1 1 calc R . .
C24' C 0.9408(4) 0.2270(4) 0.3345(3) 0.0976(19) Uani 1 1 d . . .
H24D H 0.9592 0.2502 0.2872 0.146 Uiso 1 1 calc R . .
H24E H 0.9091 0.1640 0.3193 0.146 Uiso 1 1 calc R . .
H24F H 1.0114 0.2271 0.3703 0.146 Uiso 1 1 calc R . .

loop_
_atom_site_aniso_label
_atom_site_aniso_U_11
_atom_site_aniso_U_22
_atom_site_aniso_U_33
_atom_site_aniso_U_23
_atom_site_aniso_U_13
_atom_site_aniso_U_12
Sn1 0.04874(15) 0.06612(17) 0.03839(13) -0.00520(10) 0.00854(10) -0.01656(11)
Si1 0.0434(5) 0.0489(5) 0.0485(5) 0.0013(4) 0.0125(4) -0.0013(4)
Si2 0.0497(6) 0.0763(7) 0.0480(5) -0.0028(5) 0.0105(4) -0.0211(5)
N1 0.0382(13) 0.0381(13) 0.0414(13) 0.0036(10) 0.0064(10) -0.0013(10)
N2 0.0437(15) 0.0486(15) 0.0411(13) 0.0032(11) 0.0054(11) -0.0068(12)
C1 0.0358(15) 0.0357(15) 0.0380(14) 0.0065(12) 0.0041(11) -0.0014(11)
C2 0.0400(16) 0.0412(17) 0.0462(16) 0.0104(13) 0.0016(13) -0.0003(13)
C3 0.0435(18) 0.060(2) 0.0377(15) 0.0110(14) 0.0002(13) -0.0066(15)
C4 0.0497(19) 0.0471(18) 0.0426(16) -0.0006(14) 0.0110(14) -0.0123(14)
C5 0.0485(18) 0.0350(16) 0.0563(19) 0.0071(14) 0.0174(15) -0.0004(13)
C6 0.0413(16) 0.0382(16) 0.0427(15) 0.0105(12) 0.0065(13) 0.0005(12)
C7 0.058(2) 0.053(2) 0.064(2) 0.0165(17) -0.0057(18) 0.0096(17)
C8 0.081(3) 0.064(2) 0.053(2) -0.0116(18) 0.014(2) -0.018(2)
C9 0.068(2) 0.058(2) 0.053(2) 0.0185(17) 0.0083(17) 0.0246(19)
C10 0.094(4) 0.072(3) 0.083(3) 0.001(2) 0.030(3) 0.029(3)
C11 0.104(4) 0.122(4) 0.071(3) 0.046(3) 0.042(3) 0.034(3)
C12 0.084(4) 0.142(5) 0.104(4) -0.046(4) 0.045(3) -0.063(4)
C13 0.0408(16) 0.0399(16) 0.0408(15) 0.0068(12) 0.0064(12) -0.0054(13)
C14 0.055(2) 0.0431(18) 0.058(2) 0.0148(15) 0.0039(16) -0.0023(15)
C15 0.055(2) 0.074(3) 0.061(2) 0.033(2) -0.0020(17) -0.0049(19)
C16 0.050(2) 0.083(3) 0.0406(17) 0.0098(18) 0.0026(15) -0.0147(19)
C17 0.0493(19) 0.058(2) 0.0468(18) -0.0038(16) 0.0147(15) -0.0120(16)
C18 0.0395(16) 0.0426(17) 0.0450(16) 0.0066(13) 0.0098(13) -0.0055(13)
C19 0.086(3) 0.044(2) 0.102(4) 0.012(2) 0.000(3) 0.010(2)
C20 0.077(3) 0.144(5) 0.046(2) 0.010(3) -0.006(2) -0.027(3)
C21 0.049(2) 0.049(2) 0.067(2) 0.0110(17) 0.0140(17) 0.0069(15)
C22 0.061(3) 0.160(6) 0.117(5) 0.037(4) -0.029(3) -0.029(4)
C23 0.092(4) 0.090(3) 0.082(3) -0.028(3) 0.028(3) -0.045(3)
C24 0.084(3) 0.108(4) 0.068(3) -0.021(3) 0.035(2) -0.049(3)
Sn1' 0.05543(16) 0.0846(2) 0.03634(13) -0.00664(12) -0.00298(10) 0.02770(13)
Si1' 0.0460(5) 0.0729(7) 0.0469(5) 0.0047(5) 0.0067(4) 0.0184(5)
Si2' 0.0455(5) 0.0587(6) 0.0457(5) -0.0039(4) -0.0083(4) 0.0085(4)
N1' 0.0414(14) 0.0485(15) 0.0346(12) 0.0050(11) 0.0035(10) 0.0100(11)
N2' 0.0416(14) 0.0450(14) 0.0378(13) 0.0027(11) -0.0022(10) 0.0043(11)
C1' 0.0395(16) 0.0415(16) 0.0384(15) 0.0097(12) 0.0041(12) 0.0097(13)
C2' 0.0502(19) 0.0435(18) 0.0535(19) 0.0136(15) 0.0088(15) 0.0059(14)
C3' 0.055(2) 0.071(2) 0.057(2) 0.0295(19) 0.0162(17) 0.0106(18)
C4' 0.052(2) 0.083(3) 0.0364(16) 0.0096(17) 0.0057(14) 0.0213(19)
C5' 0.0446(18) 0.060(2) 0.0430(17) -0.0035(15) -0.0075(14) 0.0137(16)
C6' 0.0371(16) 0.0430(17) 0.0441(16) 0.0072(13) -0.0022(12) 0.0076(13)
C7' 0.081(3) 0.045(2) 0.083(3) 0.0105(19) 0.020(2) -0.0064(19)
C8' 0.078(3) 0.149(5) 0.041(2) 0.010(2) 0.014(2) 0.029(3)
C9' 0.049(2) 0.050(2) 0.069(2) 0.0164(17) -0.0009(17) -0.0038(16)
C10' 0.095(4) 0.159(6) 0.133(5) 0.060(5) 0.065(4) 0.036(4)
C11' 0.069(3) 0.110(4) 0.074(3) -0.023(3) -0.021(2) 0.048(3)
C12' 0.085(3) 0.093(4) 0.098(4) -0.035(3) 0.001(3) 0.037(3)
C13' 0.0356(15) 0.0376(15) 0.0376(14) 0.0054(12) -0.0010(11) 0.0045(12)
C14' 0.0360(15) 0.0441(17) 0.0463(16) 0.0108(13) 0.0034(12) 0.0029(13)
C15' 0.0454(18) 0.060(2) 0.0359(15) 0.0074(14) 0.0057(13) 0.0086(15)
C16' 0.0444(18) 0.0481(19) 0.0462(17) -0.0040(14) -0.0067(14) 0.0114(14)
C17' 0.0497(19) 0.0363(16) 0.058(2) 0.0061(14) -0.0115(15) 0.0030(14)
C18' 0.0395(16) 0.0404(16) 0.0437(16) 0.0145(13) -0.0018(12) 0.0025(13)
C19' 0.054(2) 0.053(2) 0.067(2) 0.0165(17) 0.0092(17) -0.0068(17)
C20' 0.083(3) 0.071(3) 0.053(2) -0.0158(19) -0.006(2) 0.012(2)
C21' 0.067(2) 0.064(2) 0.059(2) 0.0265(19) -0.0010(18) -0.0139(19)
C22' 0.088(4) 0.125(5) 0.059(2) 0.029(3) -0.016(2) 0.005(3)
C23' 0.091(4) 0.087(4) 0.111(4) -0.008(3) -0.038(3) -0.017(3)
C24' 0.068(3) 0.139(5) 0.070(3) -0.016(3) -0.014(2) 0.054(3)

loop_
_atom_type_symbol
_atom_type_description
_atom_type_scat_dispersion_real
_atom_type_scat_dispersion_imag
_atom_type_scat_source
C C 0.0033 0.0016 'International Tables Vol C Tables 4.2.6.8 and 6.1.1.4'
H H 0.0000 0.0000 'International Tables Vol C Tables 4.2.6.8 and 6.1.1.4'
N N 0.0061 0.0033 'International Tables Vol C Tables 4.2.6.8 and 6.1.1.4'
Si Si 0.0817 0.0704 'International Tables Vol C Tables 4.2.6.8 and 6.1.1.4'
Sn Sn -0.6537 1.4246 'International Tables Vol C Tables 4.2.6.8 and 6.1.1.4'

loop_
_geom_angle_atom_site_label_1
_geom_angle_atom_site_label_2
_geom_angle_atom_site_label_3
_geom_angle
_geom_angle_site_symmetry_1
_geom_angle_site_symmetry_3
_geom_angle_publ_flag
N2 Sn1 N1 105.80(10) . . ?
N1 Si1 C12 110.62(18) . . ?
N1 Si1 C10 110.16(19) . . ?
C12 Si1 C10 111.0(3) . . ?
N1 Si1 C11 110.93(18) . . ?
C12 Si1 C11 108.3(3) . . ?
C10 Si1 C11 105.8(2) . . ?
N2 Si2 C24 110.06(18) . . ?
N2 Si2 C22 109.5(2) . . ?
C24 Si2 C22 111.5(3) . . ?
N2 Si2 C23 111.3(2) . . ?
C24 Si2 C23 108.0(2) . . ?
C22 Si2 C23 106.4(3) . . ?
C1 N1 Si1 118.6(2) . . ?
C1 N1 Sn1 126.06(19) . . ?
Si1 N1 Sn1 114.87(13) . . ?
C13 N2 Si2 119.1(2) . . ?
C13 N2 Sn1 125.2(2) . . ?
Si2 N2 Sn1 114.81(14) . . ?
C2 C1 C6 119.7(3) . . ?
C2 C1 N1 120.6(3) . . ?
C6 C1 N1 119.7(3) . . ?
C3 C2 C1 118.8(3) . . ?
C3 C2 C7 119.5(3) . . ?
C1 C2 C7 121.7(3) . . ?
C4 C3 C2 122.5(3) . . ?
C5 C4 C3 117.6(3) . . ?
C5 C4 C8 121.5(3) . . ?
C3 C4 C8 120.8(4) . . ?
C4 C5 C6 122.2(3) . . ?
C5 C6 C1 119.2(3) . . ?
C5 C6 C9 119.8(3) . . ?
C1 C6 C9 121.0(3) . . ?
C18 C13 C14 119.1(3) . . ?
C18 C13 N2 120.6(3) . . ?
C14 C13 N2 120.2(3) . . ?
C15 C14 C13 119.2(3) . . ?
C15 C14 C19 119.5(4) . . ?
C13 C14 C19 121.3(3) . . ?
C16 C15 C14 122.1(4) . . ?
C17 C16 C15 117.8(3) . . ?
C17 C16 C20 121.5(4) . . ?
C15 C16 C20 120.6(4) . . ?
C16 C17 C18 122.5(3) . . ?
C17 C18 C13 119.1(3) . . ?
C17 C18 C21 119.3(3) . . ?
C13 C18 C21 121.6(3) . . ?
N2' Sn1' N1' 105.62(10) . . ?
N1' Si1' C11' 109.77(17) . . ?
N1' Si1' C10' 108.7(2) . . ?
C11' Si1' C10' 112.4(3) . . ?
N1' Si1' C12' 112.2(2) . . ?
C11' Si1' C12' 108.1(3) . . ?
C10' Si1' C12' 105.7(3) . . ?
N2' Si2' C23' 110.4(2) . . ?
N2' Si2' C24' 109.91(17) . . ?
C23' Si2' C24' 111.0(3) . . ?
N2' Si2' C22' 111.6(2) . . ?
C23' Si2' C22' 106.3(3) . . ?
C24' Si2' C22' 107.6(3) . . ?
C1' N1' Si1' 118.5(2) . . ?
C1' N1' Sn1' 125.7(2) . . ?
Si1' N1' Sn1' 114.91(13) . . ?
C13' N2' Si2' 117.8(2) . . ?
C13' N2' Sn1' 126.0(2) . . ?
Si2' N2' Sn1' 115.65(13) . . ?
C6' C1' C2' 119.8(3) . . ?
C6' C1' N1' 120.5(3) . . ?
C2' C1' N1' 119.7(3) . . ?
C3' C2' C1' 119.0(3) . . ?
C3' C2' C7' 119.7(3) . . ?
C1' C2' C7' 121.3(3) . . ?
C4' C3' C2' 122.2(3) . . ?
C3' C4' C5' 117.8(3) . . ?
C3' C4' C8' 120.8(4) . . ?
C5' C4' C8' 121.3(4) . . ?
C4' C5' C6' 122.5(3) . . ?
C5' C6' C1' 118.7(3) . . ?
C5' C6' C9' 119.6(3) . . ?
C1' C6' C9' 121.7(3) . . ?
C18' C13' C14' 120.0(3) . . ?
C18' C13' N2' 119.6(3) . . ?
C14' C13' N2' 120.3(3) . . ?
C15' C14' C13' 118.7(3) . . ?
C15' C14' C19' 119.2(3) . . ?
C13' C14' C19' 122.1(3) . . ?
C16' C15' C14' 122.1(3) . . ?
C17' C16' C15' 118.1(3) . . ?
C17' C16' C20' 121.3(3) . . ?
C15' C16' C20' 120.6(3) . . ?
C16' C17' C18' 122.0(3) . . ?
C17' C18' C13' 119.0(3) . . ?
C17' C18' C21' 119.8(3) . . ?
C13' C18' C21' 121.1(3) . . ?

loop_
_geom_bond_atom_site_label_1
_geom_bond_atom_site_label_2
_geom_bond_distance
_geom_bond_site_symmetry_2
_geom_bond_publ_flag
Sn1 N2 2.060(3) . ?
Sn1 N1 2.058(3) . ?
Si1 N1 1.743(3) . ?
Si1 C12 1.836(5) . ?
Si1 C10 1.847(4) . ?
Si1 C11 1.862(5) . ?
Si2 N2 1.740(3) . ?
Si2 C24 1.842(4) . ?
Si2 C22 1.845(6) . ?
Si2 C23 1.865(5) . ?
N1 C1 1.440(4) . ?
N2 C13 1.431(4) . ?
C1 C2 1.395(4) . ?
C1 C6 1.399(4) . ?
C2 C3 1.390(4) . ?
C2 C7 1.496(5) . ?
C3 C4 1.381(5) . ?
C4 C5 1.376(5) . ?
C4 C8 1.515(5) . ?
C5 C6 1.387(4) . ?
C6 C9 1.509(5) . ?
C13 C18 1.400(4) . ?
C13 C14 1.399(5) . ?
C14 C15 1.387(5) . ?
C14 C19 1.510(5) . ?
C15 C16 1.379(6) . ?
C16 C17 1.369(6) . ?
C16 C20 1.510(5) . ?
C17 C18 1.384(5) . ?
C18 C21 1.503(5) . ?
Sn1' N2' 2.057(3) . ?
Sn1' N1' 2.057(3) . ?
Si1' N1' 1.742(3) . ?
Si1' C11' 1.845(4) . ?
Si1' C10' 1.856(6) . ?
Si1' C12' 1.860(5) . ?
Si2' N2' 1.744(3) . ?
Si2' C23' 1.843(5) . ?
Si2' C24' 1.849(4) . ?
Si2' C22' 1.867(5) . ?
N1' C1' 1.434(4) . ?
N2' C13' 1.437(4) . ?
C1' C6' 1.396(4) . ?
C1' C2' 1.398(5) . ?
C2' C3' 1.391(5) . ?
C2' C7' 1.505(5) . ?
C3' C4' 1.374(6) . ?
C4' C5' 1.376(6) . ?
C4' C8' 1.509(5) . ?
C5' C6' 1.391(4) . ?
C6' C9' 1.496(5) . ?
C13' C18' 1.391(4) . ?
C13' C14' 1.392(4) . ?
C14' C15' 1.392(4) . ?
C14' C19' 1.500(5) . ?
C15' C16' 1.376(5) . ?
C16' C17' 1.369(5) . ?
C16' C20' 1.515(5) . ?
C17' C18' 1.391(5) . ?
C18' C21' 1.505(5) . ?
